data_4034989
loop_
_publ_author_name
'Purvis, Lafe J.'
'Gu, Xingxian'
'Ghosh, Soumen'
'Zhang, Zhuoran'
'Cramer, Christopher J.'
'Douglas, Christopher J.'

_publ_section_title
;
 Synthesis and Characterization of Electron-Deficient Asymmetrically
 Substituted Diarylindenotetracenes.
;
_journal_issue 4
_journal_name_full 'The Journal of organic chemistry'
_journal_page_first 1828
_journal_page_last 1841
_journal_paper_doi 10.1021/acs.joc.7b02756
_journal_volume 83
_journal_year 2018
_chemical_formula_moiety C38H20F6
_chemical_formula_sum 'C38 H20 F6'
_chemical_formula_weight 590.54
_chemical_melting_point 502.15
_chemical_name_common DiCF3MonoPhIndenoTetracene
_chemical_name_systematic 10-phenyl-2-(trifluoromethyl)-9-(4-(trifluoromethyl)phenyl)indeno[1,2,3-fg]tetracene
_space_group_crystal_system monoclinic
_space_group_IT_number 14
_space_group_name_Hall '-P 2ybc'
_space_group_name_H-M_alt 'P 1 21/c 1'
_atom_sites_solution_hydrogens geom
_audit_creation_method SHELXL-2014/7
_cell_angle_alpha 90
_cell_angle_beta 92.29(3)
_cell_angle_gamma 90
_cell_formula_units_Z 8
_cell_length_a 12.007(6)
_cell_length_b 16.605(5)
_cell_length_c 27.729(7)
_cell_measurement_reflns_used 11134
_cell_measurement_temperature 123(2)
_cell_measurement_theta_max 74.705
_cell_measurement_theta_min 3.00
_cell_volume 5524(4)
_computing_cell_refinement 'Saint, Bruker'
_computing_data_collection 'Photon, Bruker'
_computing_data_reduction 'Saint, Bruker'
_computing_molecular_graphics 'SHELXTL, BRUKER'
_computing_structure_refinement 'SHELXL-2014/7 (Sheldrick, 2014)'
_computing_structure_solution 'SHELXL-2014/7 (Sheldrick, 2014)'
_diffrn_ambient_temperature 123(2)
_diffrn_measured_fraction_theta_full 0.985
_diffrn_measured_fraction_theta_max 0.981
_diffrn_measurement_device_type 'Bruker Photon CCD'
_diffrn_measurement_method 'area detector, omega scans per phi'
_diffrn_radiation_type CuK\a
_diffrn_radiation_wavelength 1.54178
_diffrn_reflns_av_R_equivalents 0.1098
_diffrn_reflns_av_unetI/netI 0.0694
_diffrn_reflns_Laue_measured_fraction_full 0.985
_diffrn_reflns_Laue_measured_fraction_max 0.981
_diffrn_reflns_limit_h_max 14
_diffrn_reflns_limit_h_min -14
_diffrn_reflns_limit_k_max 19
_diffrn_reflns_limit_k_min -20
_diffrn_reflns_limit_l_max 34
_diffrn_reflns_limit_l_min -34
_diffrn_reflns_number 84783
_diffrn_reflns_point_group_measured_fraction_full 0.985
_diffrn_reflns_point_group_measured_fraction_max 0.981
_diffrn_reflns_theta_full 67.679
_diffrn_reflns_theta_max 74.706
_diffrn_reflns_theta_min 3.103
_diffrn_source 'normal-focus sealed tube'
_exptl_absorpt_coefficient_mu 0.929
_exptl_absorpt_correction_T_max 0.7357
_exptl_absorpt_correction_T_min 0.6486
_exptl_absorpt_correction_type multi-scan
_exptl_absorpt_process_details 'SADABS, R. Blessing, 1995'
_exptl_crystal_colour Purple
_exptl_crystal_density_diffrn 1.420
_exptl_crystal_density_method 'not measured'
_exptl_crystal_description rectangle
_exptl_crystal_F_000 2416
_exptl_crystal_size_max 0.700
_exptl_crystal_size_mid 0.400
_exptl_crystal_size_min 0.100
_exptl_transmission_factor_max 0.7357
_exptl_transmission_factor_min 0.6486
_refine_diff_density_max 0.191
_refine_diff_density_min -0.249
_refine_diff_density_rms 0.053
_refine_ls_extinction_method none
_refine_ls_goodness_of_fit_ref 1.015
_refine_ls_hydrogen_treatment refU
_refine_ls_matrix_type full
_refine_ls_number_parameters 941
_refine_ls_number_reflns 11134
_refine_ls_number_restraints 72
_refine_ls_restrained_S_all 1.014
_refine_ls_R_factor_all 0.1208
_refine_ls_R_factor_gt 0.0704
_refine_ls_shift/su_max 0.000
_refine_ls_shift/su_mean 0.000
_refine_ls_structure_factor_coef Fsqd
_refine_ls_weighting_details 'w=1/[\s^2^(Fo^2^)+(0.0687P)^2^+2.4759P] where P=(Fo^2^+2Fc^2^)/3'
_refine_ls_weighting_scheme calc
_refine_ls_wR_factor_gt 0.1480
_refine_ls_wR_factor_ref 0.1752
_reflns_Friedel_coverage 0.000
_reflns_number_gt 6486
_reflns_number_total 11134
_reflns_threshold_expression 'I > 2\s(I)'
_cod_data_source_file jo7b02756_si_002.cif
_cod_data_source_block 16210_0m_a_cmpd_8d
_cod_depositor_comments
;
The following automatic conversions were performed:

data item '_chemical_melting_point' value '229C' was changed to
'502.15' -- it was converted from degrees Celsius(C) to Kelvins(K).

Automatic conversion script
Id: cif_fix_values 6909 2019-04-08 15:41:33Z antanas 
;
_cod_original_sg_symbol_H-M 'P 21/c'
_cod_database_code 4034989
_shelx_shelxl_version_number 2014/7
_shelx_space_group_comment
;
The symmetry employed for this shelxl refinement is uniquely defined
by the following loop, which should always be used as a source of
symmetry information in preference to the above space-group names.
They are only intended as comments.
;
_shelx_estimated_absorpt_t_min 0.562
_shelx_estimated_absorpt_t_max 0.913

loop_
_space_group_symop_operation_xyz
'x, y, z'
'-x, y+1/2, -z+1/2'
'-x, -y, -z'
'x, -y-1/2, z-1/2'

loop_
_atom_site_label
_atom_site_type_symbol
_atom_site_fract_x
_atom_site_fract_y
_atom_site_fract_z
_atom_site_U_iso_or_equiv
_atom_site_adp_type
_atom_site_occupancy
_atom_site_site_symmetry_order
_atom_site_calc_flag
_atom_site_refinement_flags_posn
_atom_site_refinement_flags_adp
_atom_site_refinement_flags_occupancy
_atom_site_disorder_assembly
_atom_site_disorder_group
C00C C 0.3449(2) 0.59962(19) 0.23454(10) 0.0388(7) Uani 1 1 d . . . . .
C00D C 0.4581(2) 0.58547(19) 0.22384(10) 0.0404(7) Uani 1 1 d . . . . .
C00E C 0.2781(2) 0.60993(19) 0.19223(9) 0.0396(7) Uani 1 1 d . . . . .
C00F C 0.2611(2) 0.6290(2) 0.79276(10) 0.0429(7) Uani 1 1 d . . . . .
C00G C 0.3835(2) 0.67304(19) 0.73076(10) 0.0396(7) Uani 1 1 d . . . . .
C00H C 0.5507(2) 0.6689(2) 0.85145(10) 0.0403(7) Uani 1 1 d . . . . .
C00I C 0.5834(2) 0.6888(2) 0.73959(10) 0.0411(7) Uani 1 1 d . . . . .
C00J C 0.3032(2) 0.59716(19) 0.28203(10) 0.0396(7) Uani 1 1 d . . . . .
C00K C 0.6927(2) 0.6841(2) 0.76740(10) 0.0419(7) Uani 1 1 d . . . . .
C00L C 0.2661(3) 0.6803(2) 0.66253(10) 0.0420(7) Uani 1 1 d . . . . .
C00M C 0.4954(3) 0.5634(2) 0.30990(10) 0.0410(7) Uani 1 1 d . . . . .
C00N C 0.2747(2) 0.6544(2) 0.74539(10) 0.0417(7) Uani 1 1 d . . . . .
C00O C 0.6510(3) 0.5512(2) 0.25397(10) 0.0446(7) Uani 1 1 d . . . . .
H00O H 0.6776 0.5523 0.2222 0.064(11) Uiso 1 1 calc R . . . .
C00P C 0.7328(3) 0.7490(2) 0.79396(10) 0.0435(7) Uani 1 1 d . . . . .
H00P H 0.6919 0.7981 0.7938 0.042(9) Uiso 1 1 calc R . . . .
C00Q C 0.4796(2) 0.67410(19) 0.76220(10) 0.0397(7) Uani 1 1 d . . . . .
C00R C 0.3499(3) 0.5627(2) 0.37123(10) 0.0420(7) Uani 1 1 d . . . . .
C00S C 0.5354(2) 0.5675(2) 0.26118(10) 0.0408(7) Uani 1 1 d . . . . .
C00T C 0.3536(3) 0.6043(2) 0.15169(10) 0.0416(7) Uani 1 1 d . . . . .
C00U C 0.1861(3) 0.6107(2) 0.28528(10) 0.0422(7) Uani 1 1 d . . . . .
C00V C 0.5848(3) 0.7028(2) 0.68953(10) 0.0427(7) Uani 1 1 d . . . . .
C00W C 0.3831(3) 0.6864(2) 0.68050(10) 0.0420(7) Uani 1 1 d . . . . .
C00X C 0.2000(2) 0.6608(2) 0.70251(10) 0.0416(7) Uani 1 1 d . . . . .
C00Y C 0.1622(3) 0.6177(2) 0.19516(10) 0.0438(7) Uani 1 1 d . . . . .
C00Z C 0.1291(3) 0.6165(2) 0.33265(10) 0.0443(7) Uani 1 1 d . . . . .
C010 C 0.4848(3) 0.7004(2) 0.65868(10) 0.0423(7) Uani 1 1 d . . . . .
C011 C 0.1178(3) 0.6202(2) 0.24321(10) 0.0423(7) Uani 1 1 d . . . . .
C012 C 0.4624(3) 0.6592(2) 0.81201(10) 0.0413(7) Uani 1 1 d . . . . .
C013 C 0.4638(3) 0.5896(2) 0.17091(10) 0.0410(7) Uani 1 1 d . . . . .
C014 C 0.3555(3) 0.6355(2) 0.82691(10) 0.0436(7) Uani 1 1 d . . . . .
C015 C 0.3822(3) 0.57769(19) 0.32004(10) 0.0414(7) Uani 1 1 d . . . . .
C016 C 0.5295(3) 0.5817(2) 0.09021(11) 0.0492(8) Uani 1 1 d . . . . .
H016 H 0.5883 0.5733 0.0689 0.064(11) Uiso 1 1 calc R . . . .
C017 C 0.7227(3) 0.5344(2) 0.29146(11) 0.0477(8) Uani 1 1 d . . . . .
H017 H 0.7990 0.5247 0.2857 0.064(11) Uiso 1 1 calc R . . . .
C018 C 0.4233(3) 0.5982(2) 0.07169(10) 0.0471(8) Uani 1 1 d . . . . .
C019 C 0.6175(3) 0.6051(2) 0.86701(11) 0.0480(8) Uani 1 1 d . . . . .
H019 H 0.6117 0.5547 0.8509 0.060(11) Uiso 1 1 calc R . . . .
C01A C 0.5507(3) 0.5774(2) 0.13989(10) 0.0461(8) Uani 1 1 d . . . . .
H01A H 0.6238 0.5664 0.1525 0.048(9) Uiso 1 1 calc R . . . .
C01B C 0.6882(3) 0.7204(2) 0.66729(11) 0.0468(8) Uani 1 1 d . . . . .
H01B H 0.7547 0.7237 0.6869 0.040(8) Uiso 1 1 calc R . . . .
C01C C 0.2153(3) 0.6916(2) 0.61713(10) 0.0448(7) Uani 1 1 d . . . . .
H01C H 0.2586 0.7046 0.5903 0.074(12) Uiso 1 1 calc R . . . .
C01D C 0.6343(3) 0.7513(2) 0.91490(11) 0.0512(9) Uani 1 1 d . . . . .
H01D H 0.6395 0.8015 0.9312 0.059(10) Uiso 1 1 calc R . . . .
C01E C 0.8320(3) 0.7431(2) 0.82088(11) 0.0476(8) Uani 1 1 d . . . . .
H01E H 0.8584 0.7876 0.8396 0.063(11) Uiso 1 1 calc R . . . .
C01F C 0.5759(3) 0.5449(2) 0.34798(10) 0.0465(8) Uani 1 1 d . . . . .
H01F H 0.5522 0.5421 0.3802 0.052(9) Uiso 1 1 calc R . . . .
C01G C 0.7004(3) 0.6875(2) 0.93001(10) 0.0474(8) Uani 1 1 d . . . . .
C01H C 0.1599(3) 0.5952(2) 0.80901(11) 0.0476(8) Uani 1 1 d . . . . .
H01H H 0.0988 0.5883 0.7866 0.046(9) Uiso 1 1 calc R . . . .
C01I C 0.3339(3) 0.6100(2) 0.10218(10) 0.0457(8) Uani 1 1 d . . . . .
H01I H 0.2614 0.6218 0.0891 0.042(8) Uiso 1 1 calc R . . . .
C01J C 0.1000(3) 0.6836(2) 0.61136(11) 0.0484(8) Uani 1 1 d . . . . .
C01K C 0.3404(3) 0.6245(2) 0.40441(10) 0.0451(7) Uani 1 1 d . . . . .
H01K H 0.3485 0.6788 0.3944 0.057(10) Uiso 1 1 calc R . . . .
C01L C 0.3068(3) 0.5287(2) 0.46698(10) 0.0481(8) Uani 1 1 d . . . . .
C01M C 0.4954(3) 0.7111(2) 0.60795(11) 0.0476(8) Uani 1 1 d . . . . .
H01M H 0.4307 0.7074 0.5872 0.044(9) Uiso 1 1 calc R . . . .
C01N C 0.7545(3) 0.6141(2) 0.76655(11) 0.0477(8) Uani 1 1 d . . . . .
H01N H 0.7283 0.5698 0.7476 0.054(10) Uiso 1 1 calc R . . . .
C01O C 0.0353(3) 0.6653(2) 0.65032(11) 0.0499(8) Uani 1 1 d . . . . .
H01O H -0.0431 0.6598 0.6457 0.048(9) Uiso 1 1 calc R . . . .
C01P C 0.0845(3) 0.6551(2) 0.69582(11) 0.0480(8) Uani 1 1 d . . . . .
H01P H 0.0397 0.6442 0.7225 0.045(9) Uiso 1 1 calc R . . . .
C01Q C 0.1213(3) 0.6902(2) 0.35556(11) 0.0486(8) Uani 1 1 d . . . . .
H01Q H 0.1547 0.7365 0.3421 0.045(9) Uiso 1 1 calc R . . . .
C01R C 0.6853(3) 0.5312(2) 0.33917(11) 0.0510(8) Uani 1 1 d . . . . .
H01R H 0.7365 0.5195 0.3652 0.048(9) Uiso 1 1 calc R . . . .
C01S C 0.3189(3) 0.6073(2) 0.45234(11) 0.0489(8) Uani 1 1 d . . . . .
H01S H 0.3125 0.6500 0.4749 0.061(10) Uiso 1 1 calc R . . . .
C01T C 0.6927(3) 0.6144(2) 0.90589(11) 0.0510(8) Uani 1 1 d . . . . .
H01T H 0.7390 0.5707 0.9160 0.065(11) Uiso 1 1 calc R . . . .
C01U C 0.8928(3) 0.6721(2) 0.82056(12) 0.0503(8) Uani 1 1 d . . . . .
H01U H 0.9606 0.6677 0.8392 0.070(12) Uiso 1 1 calc R . . . .
C01V C 0.5600(3) 0.7415(2) 0.87566(11) 0.0471(8) Uani 1 1 d . . . . .
H01V H 0.5147 0.7856 0.8652 0.058(10) Uiso 1 1 calc R . . . .
C01W C 0.6933(3) 0.7325(2) 0.61883(11) 0.0525(8) Uani 1 1 d . . . . .
H01W H 0.7626 0.7449 0.6052 0.046(9) Uiso 1 1 calc R . . . .
C01X C 0.0862(3) 0.6211(2) 0.15467(11) 0.0493(8) Uani 1 1 d . . . . .
H01X H 0.1142 0.6186 0.1232 0.037(8) Uiso 1 1 calc R . . . .
C01Y C -0.0006(3) 0.6303(2) 0.24588(11) 0.0505(8) Uani 1 1 d . . . . .
H01Y H -0.0319 0.6347 0.2767 0.076(12) Uiso 1 1 calc R . . . .
C01Z C 0.3365(3) 0.6154(2) 0.87604(11) 0.0496(8) Uani 1 1 d . . . . .
H01Z H 0.3949 0.6230 0.8997 0.050(9) Uiso 1 1 calc R . . . .
C021 C 0.5954(3) 0.7265(2) 0.58868(11) 0.0522(8) Uani 1 1 d . . . . .
H021 H 0.5998 0.7332 0.5548 0.050(9) Uiso 1 1 calc R . . . .
C022 C 0.8545(3) 0.6079(2) 0.79303(12) 0.0516(8) Uani 1 1 d . . . . .
H022 H 0.8965 0.5594 0.7922 0.073(12) Uiso 1 1 calc R . . . .
C023 C 0.3367(3) 0.4843(2) 0.38649(11) 0.0551(9) Uani 1 1 d . . . . .
H023 H 0.3435 0.4414 0.3641 0.079(13) Uiso 1 1 calc R . . . .
C024 C 0.2369(3) 0.5858(2) 0.88985(11) 0.0538(9) Uani 1 1 d . . . . .
H024 H 0.2268 0.5737 0.9229 0.059(10) Uiso 1 1 calc R . . . .
C025 C 0.0443(3) 0.6977(3) 0.56318(12) 0.0555(9) Uani 1 1 d . . . . .
F6 F -0.0317(7) 0.6377(7) 0.5479(3) 0.0600(18) Uani 0.5 1 d . U P A 1
F8 F 0.1128(11) 0.7156(9) 0.5290(4) 0.093(4) Uani 0.5 1 d . U P A 1
F9 F -0.0061(13) 0.7564(10) 0.5598(4) 0.160(7) Uani 0.5 1 d . U P A 1
F6B F -0.0164(14) 0.6448(11) 0.5520(5) 0.161(7) Uani 0.5 1 d . U P A 2
F8B F 0.1116(12) 0.6965(10) 0.5276(4) 0.109(5) Uani 0.5 1 d . U P A 2
F9B F -0.0249(7) 0.7695(6) 0.5638(3) 0.0568(16) Uani 0.5 1 d . U P A 2
C026 C 0.1487(3) 0.5728(2) 0.85563(11) 0.0538(9) Uani 1 1 d . . . . .
H026 H 0.0815 0.5484 0.8652 0.072(12) Uiso 1 1 calc R . . . .
C027 C -0.0692(3) 0.6337(2) 0.20606(12) 0.0546(9) Uani 1 1 d . . . . .
H027 H -0.1471 0.6402 0.2094 0.064(11) Uiso 1 1 calc R . . . .
C028 C 0.0646(3) 0.6968(3) 0.39840(11) 0.0551(9) Uani 1 1 d . . . . .
H028 H 0.0599 0.7474 0.4141 0.065(11) Uiso 1 1 calc R . . . .
C029 C 0.3139(3) 0.4672(2) 0.43395(11) 0.0577(9) Uani 1 1 d . . . . .
H029 H 0.3030 0.4130 0.4437 0.070(12) Uiso 1 1 calc R . . . .
C02A C -0.0260(3) 0.6278(2) 0.15972(12) 0.0555(9) Uani 1 1 d . . . . .
H02A H -0.0750 0.6284 0.1320 0.044(9) Uiso 1 1 calc R . . . .
C02B C 0.0154(3) 0.6300(3) 0.41785(11) 0.0601(10) Uani 1 1 d . . . . .
H02B H -0.0227 0.6344 0.4471 0.091(14) Uiso 1 1 calc R . . . .
C02C C 0.3999(3) 0.6052(3) 0.01879(11) 0.0564(9) Uani 1 1 d . . . . .
F2 F 0.4981(11) 0.5940(7) -0.0085(4) 0.0579(19) Uani 0.5 1 d . U P B 1
F3 F 0.3357(12) 0.5448(6) 0.0012(4) 0.065(3) Uani 0.5 1 d . U P B 1
F7 F 0.3464(12) 0.6744(14) 0.0078(6) 0.078(4) Uani 0.5 1 d . U P B 1
F2B F 0.4776(13) 0.6035(11) -0.0055(5) 0.126(6) Uani 0.5 1 d . U P B 2
F3B F 0.3208(14) 0.5578(10) 0.0031(5) 0.137(6) Uani 0.5 1 d . U P B 2
F7B F 0.3630(17) 0.6750(15) 0.0047(7) 0.132(7) Uani 0.5 1 d . U P B 2
C02D C 0.0787(3) 0.5497(3) 0.35232(12) 0.0594(10) Uani 1 1 d . . . . .
H02D H 0.0831 0.4990 0.3367 0.068(12) Uiso 1 1 calc R . . . .
C02E C 0.7810(3) 0.6952(3) 0.97178(12) 0.0588(10) Uani 1 1 d . . . . .
F1 F 0.7679(15) 0.6431(13) 1.0070(5) 0.122(6) Uani 0.5 1 d . U P C 1
F4 F 0.8775(13) 0.6759(11) 0.9623(5) 0.137(6) Uani 0.5 1 d . U P C 1
F5 F 0.7956(13) 0.7695(8) 0.9871(5) 0.110(5) Uani 0.5 1 d . U P C 1
F1B F 0.7508(11) 0.6521(10) 1.0096(3) 0.061(2) Uani 0.5 1 d . U P C 2
F4B F 0.8900(10) 0.6776(7) 0.9601(4) 0.068(3) Uani 0.5 1 d . U P C 2
F5B F 0.7782(10) 0.7685(9) 0.9926(4) 0.085(4) Uani 0.5 1 d . U P C 2
C02F C 0.2839(4) 0.5104(3) 0.51837(13) 0.0661(11) Uani 1 1 d . . . . .
F10 F 0.312(2) 0.5651(10) 0.5490(6) 0.110(6) Uani 0.5 1 d . U P D 1
F11 F 0.3497(14) 0.4432(14) 0.5320(7) 0.099(5) Uani 0.5 1 d . U P D 1
F12 F 0.1778(12) 0.5267(8) 0.5288(5) 0.093(4) Uani 0.5 1 d . U P D 1
F10B F 0.3405(19) 0.5605(12) 0.5481(5) 0.098(5) Uani 0.5 1 d . U P D 2
F11B F 0.3006(13) 0.4401(13) 0.5326(7) 0.088(5) Uani 0.5 1 d . U P D 2
F12B F 0.1803(16) 0.4847(9) 0.5236(6) 0.141(7) Uani 0.5 1 d . U P D 2
C02G C 0.0218(3) 0.5566(3) 0.39466(12) 0.0659(11) Uani 1 1 d . . . . .
H02G H -0.0130 0.5106 0.4078 0.081(13) Uiso 1 1 calc R . . . .

loop_
_atom_site_aniso_label
_atom_site_aniso_U_11
_atom_site_aniso_U_22
_atom_site_aniso_U_33
_atom_site_aniso_U_23
_atom_site_aniso_U_13
_atom_site_aniso_U_12
C00C 0.0490(16) 0.0338(18) 0.0340(14) 0.0006(12) 0.0059(12) -0.0014(13)
C00D 0.0492(16) 0.0365(19) 0.0359(15) 0.0016(12) 0.0057(12) -0.0021(14)
C00E 0.0496(16) 0.0385(19) 0.0310(14) 0.0019(12) 0.0040(12) 0.0004(14)
C00F 0.0435(16) 0.047(2) 0.0375(15) -0.0031(13) -0.0015(12) 0.0028(14)
C00G 0.0421(15) 0.039(2) 0.0371(14) -0.0033(13) -0.0003(11) -0.0005(13)
C00H 0.0454(16) 0.043(2) 0.0318(14) 0.0003(12) -0.0039(11) -0.0013(14)
C00I 0.0440(15) 0.0388(19) 0.0403(15) -0.0040(13) 0.0006(12) -0.0016(13)
C00J 0.0519(17) 0.0356(19) 0.0314(14) 0.0018(12) 0.0037(12) 0.0002(14)
C00K 0.0476(16) 0.043(2) 0.0352(14) -0.0020(13) 0.0015(12) -0.0012(14)
C00L 0.0501(16) 0.041(2) 0.0341(14) -0.0029(13) -0.0008(12) 0.0038(14)
C00M 0.0490(16) 0.040(2) 0.0339(14) 0.0005(12) 0.0043(12) 0.0016(14)
C00N 0.0478(16) 0.041(2) 0.0362(15) -0.0031(13) 0.0000(12) 0.0011(14)
C00O 0.0538(18) 0.045(2) 0.0359(15) 0.0002(13) 0.0073(13) 0.0004(15)
C00P 0.0479(17) 0.041(2) 0.0411(16) -0.0013(13) 0.0007(13) 0.0008(14)
C00Q 0.0473(16) 0.0353(19) 0.0364(15) -0.0024(12) -0.0008(12) 0.0020(13)
C00R 0.0526(17) 0.044(2) 0.0295(14) 0.0010(13) 0.0022(12) 0.0000(14)
C00S 0.0493(16) 0.0381(19) 0.0350(14) -0.0027(12) 0.0028(12) -0.0020(14)
C00T 0.0523(17) 0.042(2) 0.0309(14) 0.0016(12) 0.0053(12) -0.0013(14)
C00U 0.0508(17) 0.042(2) 0.0340(14) 0.0020(13) 0.0065(12) -0.0021(14)
C00V 0.0498(17) 0.039(2) 0.0389(15) -0.0027(13) 0.0012(12) 0.0002(14)
C00W 0.0476(16) 0.041(2) 0.0368(14) -0.0012(13) -0.0005(12) 0.0001(14)
C00X 0.0449(16) 0.044(2) 0.0359(14) -0.0027(13) -0.0020(12) 0.0031(14)
C00Y 0.0540(17) 0.042(2) 0.0352(15) 0.0045(13) 0.0022(12) -0.0012(15)
C00Z 0.0512(17) 0.048(2) 0.0346(15) 0.0038(13) 0.0060(12) 0.0016(15)
C010 0.0509(17) 0.038(2) 0.0380(15) -0.0006(13) 0.0008(12) 0.0009(14)
C011 0.0504(17) 0.039(2) 0.0372(15) 0.0018(13) 0.0049(12) -0.0005(14)
C012 0.0477(16) 0.0386(19) 0.0374(15) -0.0028(13) -0.0017(12) 0.0009(14)
C013 0.0514(17) 0.042(2) 0.0302(14) -0.0007(12) 0.0059(12) -0.0021(14)
C014 0.0476(16) 0.045(2) 0.0375(15) -0.0036(13) -0.0004(12) 0.0043(14)
C015 0.0568(18) 0.0380(19) 0.0297(14) 0.0000(12) 0.0041(12) -0.0014(14)
C016 0.0584(19) 0.052(2) 0.0373(16) 0.0002(14) 0.0081(14) 0.0010(16)
C017 0.0527(18) 0.047(2) 0.0433(17) 0.0045(14) 0.0055(14) 0.0024(15)
C018 0.063(2) 0.047(2) 0.0309(14) -0.0016(13) 0.0073(13) -0.0024(16)
C019 0.0526(18) 0.043(2) 0.0476(17) 0.0014(15) -0.0058(14) -0.0048(15)
C01A 0.0540(18) 0.050(2) 0.0348(15) 0.0004(14) 0.0065(13) -0.0020(15)
C01B 0.0492(17) 0.047(2) 0.0436(16) -0.0017(14) 0.0024(13) -0.0035(15)
C01C 0.0542(18) 0.043(2) 0.0368(15) -0.0034(13) -0.0006(13) 0.0028(15)
C01D 0.0564(19) 0.059(3) 0.0384(16) -0.0100(15) -0.0006(14) -0.0008(17)
C01E 0.0522(18) 0.050(2) 0.0410(16) -0.0027(15) 0.0015(13) -0.0077(16)
C01F 0.0571(19) 0.049(2) 0.0330(15) 0.0017(13) 0.0010(13) 0.0023(16)
C01G 0.0498(17) 0.061(2) 0.0312(14) 0.0003(14) -0.0020(12) -0.0074(16)
C01H 0.0469(17) 0.057(2) 0.0384(16) 0.0032(14) -0.0031(13) -0.0013(15)
C01I 0.0549(18) 0.045(2) 0.0375(15) 0.0008(14) 0.0042(13) 0.0021(15)
C01J 0.0513(18) 0.055(2) 0.0384(16) -0.0047(14) -0.0070(13) 0.0043(16)
C01K 0.0552(18) 0.044(2) 0.0366(15) 0.0020(13) 0.0041(13) 0.0002(15)
C01L 0.065(2) 0.048(2) 0.0325(15) 0.0052(14) 0.0068(13) 0.0064(16)
C01M 0.0542(18) 0.049(2) 0.0396(16) -0.0012(14) 0.0019(14) 0.0005(15)
C01N 0.0518(18) 0.046(2) 0.0449(17) -0.0038(15) -0.0015(14) 0.0015(15)
C01O 0.0462(17) 0.060(3) 0.0429(17) 0.0008(15) -0.0056(13) 0.0006(16)
C01P 0.0484(17) 0.055(2) 0.0402(16) -0.0004(15) 0.0004(13) 0.0039(16)
C01Q 0.0562(18) 0.051(2) 0.0386(16) 0.0024(15) 0.0040(13) 0.0056(16)
C01R 0.0588(19) 0.055(2) 0.0390(16) 0.0028(15) -0.0038(14) 0.0038(17)
C01S 0.065(2) 0.048(2) 0.0347(15) -0.0029(14) 0.0065(14) 0.0019(16)
C01T 0.0527(18) 0.055(2) 0.0444(17) 0.0057(16) -0.0057(14) -0.0015(17)
C01U 0.0464(17) 0.056(3) 0.0484(18) -0.0004(16) -0.0007(14) -0.0003(16)
C01V 0.0537(18) 0.049(2) 0.0386(16) -0.0052(14) -0.0006(13) 0.0058(16)
C01W 0.0565(19) 0.054(2) 0.0475(18) -0.0005(16) 0.0115(15) 0.0000(17)
C01X 0.0533(18) 0.057(2) 0.0381(16) 0.0070(15) 0.0023(13) 0.0016(16)
C01Y 0.0513(18) 0.056(2) 0.0443(17) 0.0044(15) 0.0081(14) 0.0021(16)
C01Z 0.0509(18) 0.059(2) 0.0386(16) 0.0012(15) -0.0031(13) 0.0031(16)
C021 0.061(2) 0.056(2) 0.0399(16) 0.0007(15) 0.0071(14) 0.0038(17)
C022 0.0494(18) 0.049(2) 0.0568(19) -0.0029(16) 0.0030(15) 0.0030(16)
C023 0.088(3) 0.043(2) 0.0345(16) -0.0004(14) 0.0129(16) 0.0048(18)
C024 0.0551(19) 0.070(3) 0.0358(16) 0.0065(15) 0.0027(14) 0.0025(18)
C025 0.058(2) 0.062(3) 0.0452(18) -0.0074(18) -0.0068(16) 0.006(2)
F6 0.067(3) 0.068(5) 0.042(3) -0.008(3) -0.025(3) -0.016(3)
F8 0.073(6) 0.153(8) 0.053(6) 0.060(5) -0.012(4) -0.028(5)
F9 0.239(13) 0.163(10) 0.071(5) -0.054(5) -0.071(6) 0.152(8)
F6B 0.230(13) 0.152(11) 0.093(7) 0.034(6) -0.102(7) -0.107(9)
F8B 0.076(7) 0.218(12) 0.034(4) -0.034(5) -0.002(4) 0.039(7)
F9B 0.077(3) 0.052(4) 0.040(3) -0.006(3) -0.017(2) 0.027(3)
C026 0.0496(18) 0.068(3) 0.0443(17) 0.0058(16) 0.0019(14) 0.0008(17)
C027 0.0520(19) 0.062(3) 0.0505(19) 0.0084(16) 0.0051(15) 0.0025(17)
C028 0.064(2) 0.066(3) 0.0353(16) -0.0024(16) 0.0043(14) 0.0145(18)
C029 0.089(3) 0.047(2) 0.0388(17) 0.0057(15) 0.0146(16) 0.0034(19)
C02A 0.059(2) 0.062(3) 0.0453(18) 0.0072(16) -0.0030(15) -0.0056(18)
C02B 0.056(2) 0.092(3) 0.0324(16) 0.0070(18) 0.0044(14) 0.010(2)
C02C 0.068(2) 0.065(3) 0.0366(17) -0.0004(17) 0.0085(16) 0.005(2)
F2 0.060(4) 0.089(5) 0.026(3) 0.001(2) 0.018(3) 0.007(4)
F3 0.111(7) 0.051(4) 0.030(4) -0.003(3) -0.015(4) 0.003(4)
F7 0.104(5) 0.094(10) 0.036(5) 0.011(5) 0.000(4) 0.030(5)
F2B 0.080(6) 0.258(15) 0.040(4) 0.019(5) 0.022(4) 0.061(6)
F3B 0.131(9) 0.240(16) 0.042(5) -0.016(7) 0.003(5) -0.098(10)
F7B 0.268(17) 0.093(12) 0.038(5) 0.010(5) 0.013(8) 0.092(12)
C02D 0.072(2) 0.059(3) 0.0477(18) 0.0002(17) 0.0162(16) -0.0067(19)
C02E 0.055(2) 0.081(3) 0.0406(18) 0.0030(19) -0.0003(15) -0.007(2)
F1 0.112(10) 0.160(13) 0.092(8) 0.063(7) -0.029(6) -0.037(8)
F4 0.054(6) 0.307(16) 0.047(5) -0.055(7) -0.009(4) 0.020(7)
F5 0.155(11) 0.069(8) 0.102(8) 0.013(6) -0.055(7) -0.037(7)
F1B 0.064(4) 0.103(7) 0.015(3) 0.004(3) -0.006(2) -0.019(4)
F4B 0.039(4) 0.109(6) 0.055(5) 0.014(4) -0.006(3) -0.006(4)
F5B 0.070(4) 0.134(10) 0.050(4) -0.050(5) -0.022(3) 0.013(5)
C02F 0.103(3) 0.057(3) 0.0390(19) 0.0087(18) 0.010(2) 0.010(2)
F10 0.243(19) 0.053(6) 0.036(5) -0.003(4) 0.047(7) 0.002(7)
F11 0.172(14) 0.089(7) 0.037(4) 0.017(3) 0.014(7) 0.046(10)
F12 0.089(6) 0.129(9) 0.063(5) 0.026(6) 0.042(4) 0.020(7)
F10B 0.148(8) 0.118(11) 0.028(5) -0.008(5) -0.015(6) -0.009(6)
F11B 0.159(13) 0.061(5) 0.046(4) 0.017(3) 0.037(8) 0.031(8)
F12B 0.146(11) 0.218(18) 0.063(5) 0.021(10) 0.041(5) -0.055(13)
C02G 0.072(2) 0.080(3) 0.0463(19) 0.012(2) 0.0163(17) -0.006(2)

loop_
_atom_type_symbol
_atom_type_description
_atom_type_scat_dispersion_real
_atom_type_scat_dispersion_imag
_atom_type_scat_source
C C 0.0181 0.0091 'International Tables Vol C Tables 4.2.6.8 and 6.1.1.4'
H H 0.0000 0.0000 'International Tables Vol C Tables 4.2.6.8 and 6.1.1.4'
F F 0.0727 0.0534 'International Tables Vol C Tables 4.2.6.8 and 6.1.1.4'

loop_
_geom_angle_atom_site_label_1
_geom_angle_atom_site_label_2
_geom_angle_atom_site_label_3
_geom_angle
C00E C00C C00D 111.4(2)
C00E C00C C00J 124.4(3)
C00D C00C C00J 124.1(3)
C00S C00D C00C 119.6(3)
C00S C00D C013 133.8(3)
C00C C00D C013 106.4(3)
C00Y C00E C00C 119.8(2)
C00Y C00E C00T 133.7(3)
C00C C00E C00T 106.4(3)
C00N C00F C01H 123.2(3)
C00N C00F C014 118.3(3)
C01H C00F C014 118.4(3)
C00W C00G C00N 110.5(3)
C00W C00G C00Q 125.1(3)
C00N C00G C00Q 124.3(3)
C01V C00H C019 118.7(3)
C01V C00H C012 119.2(3)
C019 C00H C012 121.9(3)
C00V C00I C00Q 120.1(3)
C00V C00I C00K 118.1(3)
C00Q C00I C00K 121.6(3)
C015 C00J C00C 116.2(3)
C015 C00J C00U 128.0(3)
C00C C00J C00U 115.8(3)
C01N C00K C00P 119.4(3)
C01N C00K C00I 119.7(3)
C00P C00K C00I 120.9(3)
C01C C00L C00X 119.8(3)
C01C C00L C00W 132.4(3)
C00X C00L C00W 107.7(2)
C015 C00M C01F 120.8(3)
C015 C00M C00S 122.1(3)
C01F C00M C00S 117.1(3)
C00F C00N C00G 118.6(3)
C00F C00N C00X 134.1(3)
C00G C00N C00X 107.0(2)
C017 C00O C00S 121.4(3)
C017 C00O H00O 119.3
C00S C00O H00O 119.3
C00K C00P C01E 120.4(3)
C00K C00P H00P 119.8
C01E C00P H00P 119.8
C00G C00Q C012 116.6(3)
C00G C00Q C00I 115.6(3)
C012 C00Q C00I 127.8(3)
C023 C00R C01K 118.8(3)
C023 C00R C015 118.8(3)
C01K C00R C015 122.3(3)
C00D C00S C00O 123.7(3)
C00D C00S C00M 117.7(3)
C00O C00S C00M 118.6(3)
C01I C00T C013 120.0(3)
C01I C00T C00E 131.7(3)
C013 C00T C00E 108.4(2)
C011 C00U C00J 120.5(2)
C011 C00U C00Z 116.4(3)
C00J C00U C00Z 123.1(3)
C00I C00V C01B 120.0(3)
C00I C00V C010 122.4(3)
C01B C00V C010 117.5(3)
C010 C00W C00G 118.9(3)
C010 C00W C00L 134.3(3)
C00G C00W C00L 106.7(3)
C01P C00X C00L 119.5(3)
C01P C00X C00N 132.5(3)
C00L C00X C00N 107.9(3)
C00E C00Y C01X 124.4(3)
C00E C00Y C011 117.1(3)
C01X C00Y C011 118.4(3)
C01Q C00Z C02D 119.3(3)
C01Q C00Z C00U 119.9(3)
C02D C00Z C00U 120.8(3)
C00W C010 C01M 123.9(3)
C00W C010 C00V 117.7(3)
C01M C010 C00V 118.4(3)
C00U C011 C01Y 121.0(3)
C00U C011 C00Y 122.2(3)
C01Y C011 C00Y 116.8(3)
C014 C012 C00Q 119.8(3)
C014 C012 C00H 116.0(3)
C00Q C012 C00H 124.2(3)
C01A C013 C00T 120.0(3)
C01A C013 C00D 132.4(3)
C00T C013 C00D 107.5(2)
C012 C014 C01Z 121.5(3)
C012 C014 C00F 121.5(3)
C01Z C014 C00F 117.0(3)
C00M C015 C00J 120.4(2)
C00M C015 C00R 116.4(3)
C00J C015 C00R 123.0(3)
C018 C016 C01A 120.5(3)
C018 C016 H016 119.7
C01A C016 H016 119.7
C00O C017 C01R 120.7(3)
C00O C017 H017 119.7
C01R C017 H017 119.7
C016 C018 C01I 121.3(3)
C016 C018 C02C 121.1(3)
C01I C018 C02C 117.6(3)
C00H C019 C01T 120.5(3)
C00H C019 H019 119.8
C01T C019 H019 119.8
C016 C01A C013 119.4(3)
C016 C01A H01A 120.3
C013 C01A H01A 120.3
C01W C01B C00V 121.8(3)
C01W C01B H01B 119.1
C00V C01B H01B 119.1
C00L C01C C01J 119.3(3)
C00L C01C H01C 120.3
C01J C01C H01C 120.3
C01G C01D C01V 119.5(3)
C01G C01D H01D 120.2
C01V C01D H01D 120.2
C00P C01E C01U 120.0(3)
C00P C01E H01E 120.0
C01U C01E H01E 120.0
C01R C01F C00M 121.9(3)
C01R C01F H01F 119.1
C00M C01F H01F 119.1
C01D C01G C01T 119.9(3)
C01D C01G C02E 121.4(3)
C01T C01G C02E 118.7(3)
C026 C01H C00F 121.8(3)
C026 C01H H01H 119.1
C00F C01H H01H 119.1
C00T C01I C018 118.8(3)
C00T C01I H01I 120.6
C018 C01I H01I 120.6
C01O C01J C01C 121.0(3)
C01O C01J C025 119.2(3)
C01C C01J C025 119.8(3)
C00R C01K C01S 120.4(3)
C00R C01K H01K 119.8
C01S C01K H01K 119.8
C01S C01L C029 119.8(3)
C01S C01L C02F 120.0(3)
C029 C01L C02F 120.2(3)
C021 C01M C010 121.7(3)
C021 C01M H01M 119.2
C010 C01M H01M 119.2
C00K C01N C022 120.6(3)
C00K C01N H01N 119.7
C022 C01N H01N 119.7
C01P C01O C01J 120.3(3)
C01P C01O H01O 119.8
C01J C01O H01O 119.8
C01O C01P C00X 120.0(3)
C01O C01P H01P 120.0
C00X C01P H01P 120.0
C00Z C01Q C028 120.2(3)
C00Z C01Q H01Q 119.9
C028 C01Q H01Q 119.9
C01F C01R C017 120.3(3)
C01F C01R H01R 119.8
C017 C01R H01R 119.8
C01L C01S C01K 120.0(3)
C01L C01S H01S 120.0
C01K C01S H01S 120.0
C01G C01T C019 120.1(3)
C01G C01T H01T 119.9
C019 C01T H01T 119.9
C022 C01U C01E 119.7(3)
C022 C01U H01U 120.1
C01E C01U H01U 120.1
C00H C01V C01D 121.2(3)
C00H C01V H01V 119.4
C01D C01V H01V 119.4
C01B C01W C021 120.1(3)
C01B C01W H01W 120.0
C021 C01W H01W 120.0
C02A C01X C00Y 121.9(3)
C02A C01X H01X 119.1
C00Y C01X H01X 119.1
C027 C01Y C011 122.3(3)
C027 C01Y H01Y 118.8
C011 C01Y H01Y 118.8
C024 C01Z C014 121.9(3)
C024 C01Z H01Z 119.1
C014 C01Z H01Z 119.1
C01M C021 C01W 120.4(3)
C01M C021 H021 119.8
C01W C021 H021 119.8
C01U C022 C01N 119.9(3)
C01U C022 H022 120.1
C01N C022 H022 120.1
C00R C023 C029 121.0(3)
C00R C023 H023 119.5
C029 C023 H023 119.5
C01Z C024 C026 120.7(3)
C01Z C024 H024 119.7
C026 C024 H024 119.7
F6B C025 F8B 100.6(11)
F9 C025 F8 95.2(11)
F9 C025 F6 104.1(10)
F8 C025 F6 111.2(8)
F6B C025 F9B 105.5(10)
F8B C025 F9B 113.3(8)
F9 C025 C01J 114.9(7)
F6B C025 C01J 111.9(8)
F8B C025 C01J 114.1(7)
F8 C025 C01J 114.3(7)
F6 C025 C01J 115.0(5)
F9B C025 C01J 110.7(4)
C01H C026 C024 119.9(3)
C01H C026 H026 120.1
C024 C026 H026 120.1
C01Y C027 C02A 120.5(3)
C01Y C027 H027 119.7
C02A C027 H027 119.7
C02B C028 C01Q 120.1(4)
C02B C028 H028 119.9
C01Q C028 H028 119.9
C01L C029 C023 120.0(4)
C01L C029 H029 120.0
C023 C029 H029 120.0
C01X C02A C027 120.0(3)
C01X C02A H02A 120.0
C027 C02A H02A 120.0
C028 C02B C02G 119.7(3)
C028 C02B H02B 120.1
C02G C02B H02B 120.1
F2B C02C F7B 96.8(13)
F2B C02C F3B 112.5(11)
F7B C02C F3B 101.9(12)
F7 C02C F3 107.0(9)
F7 C02C F2 112.7(9)
F3 C02C F2 100.5(7)
F2B C02C C018 116.2(8)
F7B C02C C018 114.6(9)
F3B C02C C018 113.0(7)
F7 C02C C018 111.1(8)
F3 C02C C018 112.5(5)
F2 C02C C018 112.5(6)
C00Z C02D C02G 120.3(4)
C00Z C02D H02D 119.8
C02G C02D H02D 119.8
F4 C02E F5 101.3(11)
F4 C02E F1 97.4(11)
F5 C02E F1 113.2(10)
F1B C02E F5B 97.8(8)
F1B C02E F4B 111.0(8)
F5B C02E F4B 109.2(8)
F4 C02E C01G 113.5(7)
F5 C02E C01G 114.0(7)
F1 C02E C01G 115.3(8)
F1B C02E C01G 112.3(6)
F5B C02E C01G 112.7(6)
F4B C02E C01G 112.9(6)
F11B C02F F12B 78.7(11)
F11B C02F F10B 108.4(14)
F12B C02F F10B 126.0(12)
F10 C02F F12 86.7(13)
F10 C02F F11 104.7(13)
F12 C02F F11 128.7(9)
F11B C02F C01L 117.3(9)
F10 C02F C01L 115.8(8)
F12B C02F C01L 112.2(8)
F10B C02F C01L 110.7(9)
F12 C02F C01L 112.2(7)
F11 C02F C01L 107.1(7)
C02F F11B F12B 52.9(9)
C02F F12B F11B 48.4(9)
C02B C02G C02D 120.3(4)
C02B C02G H02G 119.8
C02D C02G H02G 119.8

loop_
_geom_bond_atom_site_label_1
_geom_bond_atom_site_label_2
_geom_bond_distance
C00C C00E 1.404(4)
C00C C00D 1.423(4)
C00C C00J 1.428(4)
C00D C00S 1.395(4)
C00D C013 1.474(4)
C00E C00Y 1.403(4)
C00E C00T 1.475(4)
C00F C00N 1.395(4)
C00F C01H 1.428(4)
C00F C014 1.452(4)
C00G C00W 1.411(4)
C00G C00N 1.418(4)
C00G C00Q 1.418(4)
C00H C01V 1.383(4)
C00H C019 1.386(4)
C00H C012 1.501(4)
C00I C00V 1.408(4)
C00I C00Q 1.438(4)
C00I C00K 1.497(4)
C00J C015 1.427(4)
C00J C00U 1.430(4)
C00K C01N 1.380(5)
C00K C00P 1.381(4)
C00L C01C 1.390(4)
C00L C00X 1.426(4)
C00L C00W 1.476(4)
C00M C015 1.419(4)
C00M C01F 1.435(4)
C00M C00S 1.453(4)
C00N C00X 1.464(4)
C00O C017 1.352(4)
C00O C00S 1.435(4)
C00O H00O 0.9500
C00P C01E 1.384(4)
C00P H00P 0.9500
C00Q C012 1.426(4)
C00R C023 1.380(5)
C00R C01K 1.386(4)
C00R C015 1.507(4)
C00T C01I 1.387(4)
C00T C013 1.428(4)
C00U C011 1.408(4)
C00U C00Z 1.508(4)
C00V C01B 1.438(4)
C00V C010 1.446(4)
C00W C010 1.404(4)
C00X C01P 1.396(4)
C00Y C01X 1.419(4)
C00Y C011 1.455(4)
C00Z C01Q 1.384(5)
C00Z C02D 1.386(5)
C010 C01M 1.429(4)
C011 C01Y 1.437(4)
C012 C014 1.420(4)
C013 C01A 1.393(4)
C014 C01Z 1.430(4)
C016 C018 1.382(5)
C016 C01A 1.393(4)
C016 H016 0.9500
C017 C01R 1.415(4)
C017 H017 0.9500
C018 C01I 1.407(4)
C018 C02C 1.487(4)
C019 C01T 1.387(4)
C019 H019 0.9500
C01A H01A 0.9500
C01B C01W 1.362(4)
C01B H01B 0.9500
C01C C01J 1.394(4)
C01C H01C 0.9500
C01D C01G 1.379(5)
C01D C01V 1.388(4)
C01D H01D 0.9500
C01E C01U 1.387(5)
C01E H01E 0.9500
C01F C01R 1.365(4)
C01F H01F 0.9500
C01G C01T 1.387(5)
C01G C02E 1.485(5)
C01H C026 1.357(4)
C01H H01H 0.9500
C01I H01I 0.9500
C01J C01O 1.389(4)
C01J C025 1.488(4)
C01K C01S 1.393(4)
C01K H01K 0.9500
C01L C01S 1.377(5)
C01L C029 1.377(5)
C01L C02F 1.493(4)
C01M C021 1.358(4)
C01M H01M 0.9500
C01N C022 1.386(5)
C01N H01N 0.9500
C01O C01P 1.382(4)
C01O H01O 0.9500
C01P H01P 0.9500
C01Q C028 1.397(4)
C01Q H01Q 0.9500
C01R H01R 0.9500
C01S H01S 0.9500
C01T H01T 0.9500
C01U C022 1.380(5)
C01U H01U 0.9500
C01V H01V 0.9500
C01W C021 1.419(5)
C01W H01W 0.9500
C01X C02A 1.365(5)
C01X H01X 0.9500
C01Y C027 1.352(5)
C01Y H01Y 0.9500
C01Z C024 1.362(5)
C01Z H01Z 0.9500
C021 H021 0.9500
C022 H022 0.9500
C023 C029 1.385(4)
C023 H023 0.9500
C024 C026 1.410(5)
C024 H024 0.9500
C025 F9 1.150(13)
C025 F6B 1.174(15)
C025 F8B 1.301(11)
C025 F8 1.313(10)
C025 F6 1.405(11)
C025 F9B 1.454(10)
C026 H026 0.9500
C027 C02A 1.408(5)
C027 H027 0.9500
C028 C02B 1.376(5)
C028 H028 0.9500
C029 H029 0.9500
C02A H02A 0.9500
C02B C02G 1.382(6)
C02B H02B 0.9500
C02C F2B 1.172(14)
C02C F7B 1.29(2)
C02C F3B 1.296(16)
C02C F7 1.34(2)
C02C F3 1.345(14)
C02C F2 1.439(12)
C02D C02G 1.387(5)
C02D H02D 0.9500
C02E F4 1.240(16)
C02E F5 1.314(14)
C02E F1 1.319(18)
C02E F1B 1.332(14)
C02E F5B 1.349(13)
C02E F4B 1.392(13)
C02F F11B 1.25(2)
C02F F10 1.279(17)
C02F F12B 1.329(18)
C02F F10B 1.338(17)
C02F F12 1.345(15)
C02F F11 1.41(2)
F11B F12B 1.63(3)
C02G H02G 0.9500

loop_
_geom_torsion_atom_site_label_1
_geom_torsion_atom_site_label_2
_geom_torsion_atom_site_label_3
_geom_torsion_atom_site_label_4
_geom_torsion
C00E C00C C00D C00S -175.0(3)
C00J C00C C00D C00S 0.4(5)
C00E C00C C00D C013 1.8(4)
C00J C00C C00D C013 177.1(3)
C00D C00C C00E C00Y 174.6(3)
C00J C00C C00E C00Y -0.7(5)
C00D C00C C00E C00T -1.6(4)
C00J C00C C00E C00T -176.9(3)
C00E C00C C00J C015 173.6(3)
C00D C00C C00J C015 -1.2(5)
C00E C00C C00J C00U -3.5(5)
C00D C00C C00J C00U -178.2(3)
C00V C00I C00K C01N -79.5(4)
C00Q C00I C00K C01N 96.2(4)
C00V C00I C00K C00P 100.5(4)
C00Q C00I C00K C00P -83.8(4)
C01H C00F C00N C00G -168.5(3)
C014 C00F C00N C00G 10.0(5)
C01H C00F C00N C00X 5.0(6)
C014 C00F C00N C00X -176.5(3)
C00W C00G C00N C00F 171.7(3)
C00Q C00G C00N C00F -5.4(5)
C00W C00G C00N C00X -3.4(4)
C00Q C00G C00N C00X 179.5(3)
C01N C00K C00P C01E -2.3(4)
C00I C00K C00P C01E 177.7(3)
C00W C00G C00Q C012 180.0(3)
C00N C00G C00Q C012 -3.3(5)
C00W C00G C00Q C00I -1.1(5)
C00N C00G C00Q C00I 175.7(3)
C00V C00I C00Q C00G 1.4(5)
C00K C00I C00Q C00G -174.3(3)
C00V C00I C00Q C012 -179.8(3)
C00K C00I C00Q C012 4.6(5)
C00C C00D C00S C00O 179.1(3)
C013 C00D C00S C00O 3.4(6)
C00C C00D C00S C00M 0.5(5)
C013 C00D C00S C00M -175.2(3)
C017 C00O C00S C00D 179.7(3)
C017 C00O C00S C00M -1.7(5)
C015 C00M C00S C00D -0.5(5)
C01F C00M C00S C00D -180.0(3)
C015 C00M C00S C00O -179.2(3)
C01F C00M C00S C00O 1.3(5)
C00Y C00E C00T C01I 4.7(7)
C00C C00E C00T C01I -179.8(4)
C00Y C00E C00T C013 -174.7(4)
C00C C00E C00T C013 0.8(4)
C015 C00J C00U C011 -172.5(3)
C00C C00J C00U C011 4.1(5)
C015 C00J C00U C00Z 8.1(5)
C00C C00J C00U C00Z -175.2(3)
C00Q C00I C00V C01B 177.7(3)
C00K C00I C00V C01B -6.5(5)
C00Q C00I C00V C010 -2.0(5)
C00K C00I C00V C010 173.8(3)
C00N C00G C00W C010 -175.8(3)
C00Q C00G C00W C010 1.3(5)
C00N C00G C00W C00L 3.3(4)
C00Q C00G C00W C00L -179.6(3)
C01C C00L C00W C010 -4.6(7)
C00X C00L C00W C010 177.0(4)
C01C C00L C00W C00G 176.4(3)
C00X C00L C00W C00G -1.9(4)
C01C C00L C00X C01P -1.5(5)
C00W C00L C00X C01P 177.1(3)
C01C C00L C00X C00N -178.7(3)
C00W C00L C00X C00N -0.1(4)
C00F C00N C00X C01P 11.4(7)
C00G C00N C00X C01P -174.6(4)
C00F C00N C00X C00L -171.9(4)
C00G C00N C00X C00L 2.1(4)
C00C C00E C00Y C01X -174.0(3)
C00T C00E C00Y C01X 0.9(6)
C00C C00E C00Y C011 4.1(5)
C00T C00E C00Y C011 179.1(3)
C011 C00U C00Z C01Q -90.9(4)
C00J C00U C00Z C01Q 88.5(4)
C011 C00U C00Z C02D 85.4(4)
C00J C00U C00Z C02D -95.2(4)
C00G C00W C010 C01M 177.1(3)
C00L C00W C010 C01M -1.7(6)
C00G C00W C010 C00V -1.7(5)
C00L C00W C010 C00V 179.4(3)
C00I C00V C010 C00W 2.2(5)
C01B C00V C010 C00W -177.6(3)
C00I C00V C010 C01M -176.7(3)
C01B C00V C010 C01M 3.5(5)
C00J C00U C011 C01Y 177.3(3)
C00Z C00U C011 C01Y -3.3(5)
C00J C00U C011 C00Y -0.8(5)
C00Z C00U C011 C00Y 178.6(3)
C00E C00Y C011 C00U -3.4(5)
C01X C00Y C011 C00U 174.8(3)
C00E C00Y C011 C01Y 178.4(3)
C01X C00Y C011 C01Y -3.3(5)
C00G C00Q C012 C014 7.1(5)
C00I C00Q C012 C014 -171.8(3)
C00G C00Q C012 C00H -171.4(3)
C00I C00Q C012 C00H 9.8(5)
C01V C00H C012 C014 -85.9(4)
C019 C00H C012 C014 88.8(4)
C01V C00H C012 C00Q 92.7(4)
C019 C00H C012 C00Q -92.7(4)
C01I C00T C013 C01A -2.8(5)
C00E C00T C013 C01A 176.6(3)
C01I C00T C013 C00D -179.2(3)
C00E C00T C013 C00D 0.3(4)
C00S C00D C013 C01A -0.9(7)
C00C C00D C013 C01A -176.9(4)
C00S C00D C013 C00T 174.9(4)
C00C C00D C013 C00T -1.2(4)
C00Q C012 C014 C01Z 176.2(3)
C00H C012 C014 C01Z -5.2(5)
C00Q C012 C014 C00F -2.5(5)
C00H C012 C014 C00F 176.1(3)
C00N C00F C014 C012 -6.3(5)
C01H C00F C014 C012 172.2(3)
C00N C00F C014 C01Z 174.9(3)
C01H C00F C014 C01Z -6.5(5)
C01F C00M C015 C00J 179.1(3)
C00S C00M C015 C00J -0.3(5)
C01F C00M C015 C00R -6.9(5)
C00S C00M C015 C00R 173.6(3)
C00C C00J C015 C00M 1.1(5)
C00U C00J C015 C00M 177.8(3)
C00C C00J C015 C00R -172.4(3)
C00U C00J C015 C00R 4.3(5)
C023 C00R C015 C00M -76.2(4)
C01K C00R C015 C00M 99.4(4)
C023 C00R C015 C00J 97.6(4)
C01K C00R C015 C00J -86.9(4)
C00S C00O C017 C01R 0.9(5)
C01A C016 C018 C01I -0.8(5)
C01A C016 C018 C02C 178.3(3)
C01V C00H C019 C01T -0.5(5)
C012 C00H C019 C01T -175.2(3)
C018 C016 C01A C013 0.3(5)
C00T C013 C01A C016 1.5(5)
C00D C013 C01A C016 176.8(3)
C00I C00V C01B C01W 178.5(3)
C010 C00V C01B C01W -1.7(5)
C00X C00L C01C C01J 0.0(5)
C00W C00L C01C C01J -178.2(3)
C00K C00P C01E C01U 1.2(5)
C015 C00M C01F C01R -179.8(3)
C00S C00M C01F C01R -0.3(5)
C01V C01D C01G C01T 0.2(5)
C01V C01D C01G C02E 180.0(3)
C00N C00F C01H C026 -178.5(3)
C014 C00F C01H C026 3.0(5)
C013 C00T C01I C018 2.3(5)
C00E C00T C01I C018 -177.0(3)
C016 C018 C01I C00T -0.5(5)
C02C C018 C01I C00T -179.7(3)
C00L C01C C01J C01O 0.6(5)
C00L C01C C01J C025 178.4(3)
C023 C00R C01K C01S 0.6(5)
C015 C00R C01K C01S -174.9(3)
C00W C010 C01M C021 178.4(3)
C00V C010 C01M C021 -2.7(5)
C00P C00K C01N C022 1.7(5)
C00I C00K C01N C022 -178.3(3)
C01C C01J C01O C01P 0.4(6)
C025 C01J C01O C01P -177.5(4)
C01J C01O C01P C00X -1.9(5)
C00L C00X C01P C01O 2.5(5)
C00N C00X C01P C01O 178.9(4)
C02D C00Z C01Q C028 0.9(5)
C00U C00Z C01Q C028 177.3(3)
C00M C01F C01R C017 -0.5(5)
C00O C017 C01R C01F 0.2(5)
C029 C01L C01S C01K -1.3(5)
C02F C01L C01S C01K 179.9(3)
C00R C01K C01S C01L -0.1(5)
C01D C01G C01T C019 -0.9(5)
C02E C01G C01T C019 179.4(3)
C00H C019 C01T C01G 1.0(5)
C00P C01E C01U C022 0.6(5)
C019 C00H C01V C01D -0.1(5)
C012 C00H C01V C01D 174.8(3)
C01G C01D C01V C00H 0.2(5)
C00V C01B C01W C021 -1.1(5)
C00E C00Y C01X C02A 179.2(3)
C011 C00Y C01X C02A 1.1(5)
C00U C011 C01Y C027 -175.2(3)
C00Y C011 C01Y C027 3.0(5)
C012 C014 C01Z C024 -174.0(3)
C00F C014 C01Z C024 4.8(5)
C010 C01M C021 C01W -0.1(6)
C01B C01W C021 C01M 2.0(6)
C01E C01U C022 C01N -1.2(5)
C00K C01N C022 C01U 0.0(5)
C01K C00R C023 C029 0.3(5)
C015 C00R C023 C029 176.0(3)
C014 C01Z C024 C026 0.8(6)
C01O C01J C025 F9 70.4(11)
C01C C01J C025 F9 -107.4(11)
C01O C01J C025 F6B -52.0(11)
C01C C01J C025 F6B 130.2(10)
C01O C01J C025 F8B -165.4(8)
C01C C01J C025 F8B 16.7(9)
C01O C01J C025 F8 179.1(8)
C01C C01J C025 F8 1.2(9)
C01O C01J C025 F6 -50.5(6)
C01C C01J C025 F6 131.7(5)
C01O C01J C025 F9B 65.4(5)
C01C C01J C025 F9B -112.5(5)
C00F C01H C026 C024 2.6(6)
C01Z C024 C026 C01H -4.7(6)
C011 C01Y C027 C02A -0.3(6)
C00Z C01Q C028 C02B -0.5(5)
C01S C01L C029 C023 2.2(6)
C02F C01L C029 C023 -179.1(4)
C00R C023 C029 C01L -1.7(6)
C00Y C01X C02A C027 1.7(6)
C01Y C027 C02A C01X -2.1(6)
C01Q C028 C02B C02G -0.5(5)
C016 C018 C02C F2B -6.9(11)
C01I C018 C02C F2B 172.3(10)
C016 C018 C02C F7B -118.7(11)
C01I C018 C02C F7B 60.5(12)
C016 C018 C02C F3B 125.3(9)
C01I C018 C02C F3B -55.5(9)
C016 C018 C02C F7 -128.1(8)
C01I C018 C02C F7 51.1(9)
C016 C018 C02C F3 112.0(7)
C01I C018 C02C F3 -68.8(7)
C016 C018 C02C F2 -0.7(7)
C01I C018 C02C F2 178.5(5)
C01Q C00Z C02D C02G -0.5(5)
C00U C00Z C02D C02G -176.8(3)
C01D C01G C02E F4 -125.8(10)
C01T C01G C02E F4 53.9(10)
C01D C01G C02E F5 -10.5(9)
C01T C01G C02E F5 169.3(8)
C01D C01G C02E F1 123.1(10)
C01T C01G C02E F1 -57.2(10)
C01D C01G C02E F1B 111.0(8)
C01T C01G C02E F1B -69.3(8)
C01D C01G C02E F5B 1.7(8)
C01T C01G C02E F5B -178.5(7)
C01D C01G C02E F4B -122.6(6)
C01T C01G C02E F4B 57.2(6)
C01S C01L C02F F11B -162.8(10)
C029 C01L C02F F11B 18.4(11)
C01S C01L C02F F10 -22.1(13)
C029 C01L C02F F10 159.2(12)
C01S C01L C02F F12B 108.8(8)
C029 C01L C02F F12B -70.0(9)
C01S C01L C02F F10B -37.7(11)
C029 C01L C02F F10B 143.5(11)
C01S C01L C02F F12 75.3(8)
C029 C01L C02F F12 -103.4(8)
C01S C01L C02F F11 -138.4(11)
C029 C01L C02F F11 42.9(11)
F10B C02F F11B F12B 124.4(13)
C01L C02F F11B F12B -109.3(9)
F10B C02F F12B F11B -104.7(15)
C01L C02F F12B F11B 115.0(11)
C028 C02B C02G C02D 0.9(6)
C00Z C02D C02G C02B -0.5(6)
